data_8107568
loop_
_publ_author_name
'Ren, Xiang-Yu'
'Wang, Xiao-Jie'
'Qin, Yu-Cai'
'Tong, Yue'

_publ_section_title
;
 The crystal structure of tetrakis(1-isopropylimidazole-\k1 N)-[\m2-
 imidazole-4,5-dicarboxylato-\k4 O,N,O&#x2032;,N&#x2032;)]-
 trioxido-divanadium, C29H41N10O7V2
;
_journal_issue 4
_journal_name_full 'Zeitschrift f\"ur Kristallographie - New Crystal Structures'
_journal_page_first 803
_journal_page_last 805
_journal_paper_doi 10.1515/ncrs-2023-0223
_journal_volume 238
_journal_year 2023
_chemical_formula_moiety 'C29 H41 N10 O7 V2'
_chemical_formula_sum 'C29 H41 N10 O7 V2'
_chemical_formula_weight 743.60
_space_group_crystal_system triclinic
_space_group_IT_number 2
_space_group_name_Hall '-P 1'
_space_group_name_H-M_alt 'P -1'
_atom_sites_solution_hydrogens geom
_atom_sites_solution_primary dual
_cell_angle_alpha 111.6090(10)
_cell_angle_beta 108.7020(10)
_cell_angle_gamma 93.957(2)
_cell_formula_units_Z 2
_cell_length_a 11.3461(5)
_cell_length_b 12.7013(5)
_cell_length_c 14.0649(5)
_cell_measurement_reflns_used 4174
_cell_measurement_temperature 173.0
_cell_measurement_theta_max 25.127
_cell_measurement_theta_min 1.628
_cell_volume 1744.19(12)
_computing_cell_refinement 'SAINT+ Ver. 2016.5-0 (Bruker-AXS, 2016) [1]'
_computing_data_collection 'APEX3 Ver. 2016.5-0 (Bruker-AXS, 2016) [1]'
_computing_data_reduction 'SAINT+ Ver. 2016.5-0 (Bruker-AXS, 2016) [1]'
_computing_molecular_graphics 'OLEX2 (Dolomanov et al., 2009) [2]'
_computing_publication_material 'OLEX2 (Dolomanov et al., 2009) [2]'
_computing_structure_refinement 'XL (Sheldrick, 2015b) [3]'
_computing_structure_solution 'XT (Sheldrick, 2015a) [4]'
_diffrn_ambient_temperature 173.0
_diffrn_detector 'charge-coupled device (CCD) area detector'
_diffrn_detector_area_resol_mean 7.9
_diffrn_detector_type 'Bruker APEX II'
_diffrn_measured_fraction_theta_full 0.995
_diffrn_measured_fraction_theta_max 0.993
_diffrn_measurement_device 'three-circle diffractometer'
_diffrn_measurement_device_type 'Bruker APEX II Quazar'
_diffrn_measurement_method '0.5\% \w and 0.5\% \f scans'
_diffrn_radiation_collimation 'focusing mirrors'
_diffrn_radiation_detector 'Bruker APEX II'
_diffrn_radiation_monochromator 'mirror optics'
_diffrn_radiation_probe x-ray
_diffrn_radiation_type 'Mo K\a'
_diffrn_radiation_wavelength 0.71073
_diffrn_radiation_xray_symbol K-L~3~
_diffrn_reflns_av_R_equivalents 0.0437
_diffrn_reflns_av_unetI/netI 0.0560
_diffrn_reflns_Laue_measured_fraction_full 0.995
_diffrn_reflns_Laue_measured_fraction_max 0.993
_diffrn_reflns_limit_h_max 11
_diffrn_reflns_limit_h_min -13
_diffrn_reflns_limit_k_max 15
_diffrn_reflns_limit_k_min -15
_diffrn_reflns_limit_l_max 16
_diffrn_reflns_limit_l_min -16
_diffrn_reflns_number 14702
_diffrn_reflns_point_group_measured_fraction_full 0.995
_diffrn_reflns_point_group_measured_fraction_max 0.993
_diffrn_reflns_theta_full 25.242
_diffrn_reflns_theta_max 25.373
_diffrn_reflns_theta_min 2.887
_diffrn_source 'microfocus sealed X-ray tube'
_diffrn_source_current 30.0
_diffrn_source_power 1.5
_diffrn_source_type 'Incoatec I\ms'
_diffrn_source_voltage 50.0
_diffrn_standards_number 0
_exptl_absorpt_coefficient_mu 0.594
_exptl_absorpt_correction_T_max 0.87
_exptl_absorpt_correction_T_min 0.86
_exptl_absorpt_correction_type multi-scan
_exptl_absorpt_process_details
;
SADABS-2016/2 (Krause et al., 2015) was used for absorption correction.
;
_exptl_crystal_colour violet
_exptl_crystal_colour_primary violet
_exptl_crystal_density_diffrn 1.416
_exptl_crystal_density_method 'not measured'
_exptl_crystal_description block
_exptl_crystal_F_000 774
_exptl_crystal_size_max 0.24
_exptl_crystal_size_mid 0.22
_exptl_crystal_size_min 0.2
_refine_diff_density_max 0.708
_refine_diff_density_min -0.447
_refine_diff_density_rms 0.069
_refine_ls_extinction_coef .
_refine_ls_extinction_method none
_refine_ls_goodness_of_fit_ref 1.019
_refine_ls_hydrogen_treatment constr
_refine_ls_matrix_type full
_refine_ls_number_parameters 450
_refine_ls_number_reflns 6362
_refine_ls_number_restraints 64
_refine_ls_restrained_S_all 1.048
_refine_ls_R_factor_all 0.0726
_refine_ls_R_factor_gt 0.0439
_refine_ls_shift/su_max 0.001
_refine_ls_shift/su_mean 0.000
_refine_ls_structure_factor_coef Fsqd
_refine_ls_weighting_details 'w=1/[\s^2^(Fo^2^)+(0.0392P)^2^+2.3980P] where P=(Fo^2^+2Fc^2^)/3'
_refine_ls_weighting_scheme calc
_refine_ls_wR_factor_gt 0.0978
_refine_ls_wR_factor_ref 0.1160
_reflns_Friedel_coverage 0.000
_reflns_Friedel_fraction_full .
_reflns_Friedel_fraction_max .
_reflns_number_gt 4640
_reflns_number_total 6362
_reflns_threshold_expression 'I > 2\s(I)'
_cod_data_source_file suppl_j_ncrs-2023-0223_Suppl_001.cif
_cod_data_source_block 33
_cod_original_cell_volume 1744.20(12)
_cod_database_code 8107568
_shelx_space_group_comment
;
The symmetry employed for this shelxl refinement is uniquely defined
by the following loop, which should always be used as a source of
symmetry information in preference to the above space-group names.
They are only intended as comments.
;
_shelx_estimated_absorpt_t_max 0.890
_shelx_estimated_absorpt_t_min 0.871
_olex2_refinement_description
;
1. Fixed Uiso
 At 1.2 times of:
  All C(H) groups
 At 1.5 times of:
  All C(H,H,H) groups, All C(H,H,H,H,H,H) groups
2. Restrained distances
 C11-C23'
 1.5 with sigma of 0.01
 C9-C3
 1.5 with sigma of 0.01
 C9-C7
 1.5 with sigma of 0.01
3. Rigid bond restraints
 N9, C21
 with sigma for 1-2 distances of 0.001 and sigma for 1-3 distances of 0.002
4. Uiso/Uaniso restraints and constraints
C11 \\sim C23' \\sim C23: within 3.2A with sigma of 0.002 and sigma for
terminal atoms of 0.004 within 3.2A
C3 \\sim C9: within 3.8A with sigma of 0.005 and sigma for terminal atoms of
0.01 within 3.8A
C9 \\sim C7: within 3.8A with sigma of 0.005 and sigma for terminal atoms of
0.01 within 3.8A
C9 \\sim C3: within 3.8A with sigma of 0.005 and sigma for terminal atoms of
0.01 within 3.8A
C19 \\sim C27 \\sim C13: within 3.2A with sigma of 0.005 and sigma for terminal
atoms of 0.01 within 3.2A
Uanis(C7) \\sim Ueq, Uanis(C27) \\sim Ueq: with sigma of 0.005 and sigma for
terminal atoms of 0.01
5. Others
 Fixed Sof: H29A(0.75) H29B(0.75) H29C(0.75) H29D(0.25) H29E(0.25) H29F(0.25)
 H11A(0.75) H11B(0.75) H11C(0.75) H11D(0.25) H11E(0.25) H11F(0.25) C23'(0.75)
 H23'(0.75) C23(0.25) H23(0.25)
6.a Ternary CH refined with riding coordinates:
 C15(H15), C9(H9), C19(H19), C23'(H23'), C23(H23)
6.b Aromatic/amide H refined with riding coordinates:
 C6(H6), C12(H12), C14(H14), C16(H16), C18(H18), C20(H20), C22(H22), C24(H24),
 C26(H26), C28(H28), C2(H2), C17(H17), C21(H21)
6.c Idealised Me refined as rotating group:
 C29(H29A,H29B,H29C), C29(H29D,H29E,H29F), C5(H5A,H5B,H5C), C11(H11A,H11B,
 H11C), C11(H11D,H11E,H11F), C3(H3A,H3B,H3C), C25(H25A,H25B,H25C), C13(H13A,
 H13B,H13C), C27(H27A,H27B,H27C), C7(H7A,H7B,H7C)
;
_olex2_submission_special_instructions 'No special instructions were received'

loop_
_space_group_symop_operation_xyz
'x, y, z'
'-x, -y, -z'

loop_
_atom_site_label
_atom_site_type_symbol
_atom_site_fract_x
_atom_site_fract_y
_atom_site_fract_z
_atom_site_U_iso_or_equiv
_atom_site_adp_type
_atom_site_occupancy
_atom_site_site_symmetry_order
_atom_site_calc_flag
_atom_site_refinement_flags_posn
_atom_site_refinement_flags_adp
_atom_site_refinement_flags_occupancy
_atom_site_disorder_assembly
_atom_site_disorder_group
C1 C 0.7548(3) 0.3542(3) 0.6009(2) 0.0206(6) Uani 1 1 d . . . . .
C2 C 0.7056(4) 0.2111(3) 0.1498(3) 0.0376(9) Uani 1 1 d . . . . .
H2 H 0.623296 0.164282 0.123592 0.045 Uiso 1 1 calc R U . . .
C3 C 0.2442(5) 0.0672(4) 0.3355(4) 0.0698(15) Uani 1 1 d D U . . .
H3A H 0.314814 0.028219 0.352059 0.105 Uiso 1 1 calc R U . . .
H3B H 0.163725 0.015076 0.314748 0.105 Uiso 1 1 calc R U . . .
H3C H 0.256206 0.137633 0.400749 0.105 Uiso 1 1 calc R U . . .
C4 C 0.7972(3) 0.4440(3) 0.5671(2) 0.0232(7) Uani 1 1 d . . . . .
C5 C 0.9620(4) 0.3085(5) 0.0182(3) 0.0595(13) Uani 1 1 d . . . . .
H5A H 0.975045 0.231163 0.011964 0.089 Uiso 1 1 calc R U . . .
H5B H 1.030253 0.347181 0.006307 0.089 Uiso 1 1 calc R U . . .
H5C H 0.879650 0.301588 -0.037309 0.089 Uiso 1 1 calc R U . . .
C6 C 0.6904(3) 0.1741(3) 0.5674(2) 0.0243(7) Uani 1 1 d . . . . .
H6 H 0.669167 0.091791 0.532622 0.029 Uiso 1 1 calc R U . . .
C7 C 0.1370(5) 0.1584(5) 0.2078(6) 0.099(2) Uani 1 1 d D U . . .
H7A H 0.142618 0.227146 0.272265 0.149 Uiso 1 1 calc R U . . .
H7B H 0.054600 0.105392 0.179091 0.149 Uiso 1 1 calc R U . . .
H7C H 0.144964 0.181740 0.150716 0.149 Uiso 1 1 calc R U . . .
C8 C 0.6993(3) 0.4354(3) 0.7831(2) 0.0222(7) Uani 1 1 d . . . . .
C9 C 0.2409(4) 0.0992(4) 0.2403(4) 0.0561(12) Uani 1 1 d D U . . .
H9 H 0.229217 0.026107 0.174888 0.067 Uiso 1 1 calc R U . . .
C10 C 0.7161(3) 0.3519(3) 0.6839(2) 0.0217(7) Uani 1 1 d . . . . .
C11 C 1.3322(4) 0.4436(4) 0.7445(3) 0.0519(9) Uani 1 1 d D U . . .
H11A H 1.267306 0.478376 0.769794 0.078 Uiso 0.75 1 calc R U P C 1
H11B H 1.412582 0.501139 0.780879 0.078 Uiso 0.75 1 calc R U P C 1
H11C H 1.344699 0.376879 0.762876 0.078 Uiso 0.75 1 calc R U P C 1
H11D H 1.296258 0.506204 0.729021 0.078 Uiso 0.25 1 calc R U P D 2
H11E H 1.423664 0.471654 0.788270 0.078 Uiso 0.25 1 calc R U P D 2
H11F H 1.290075 0.418597 0.785816 0.078 Uiso 0.25 1 calc R U P D 2
C12 C 0.4982(3) 0.3506(3) 0.9546(3) 0.0313(8) Uani 1 1 d . . . . .
H12 H 0.566678 0.415881 0.988131 0.038 Uiso 1 1 calc R U . . .
C13 C 0.0964(5) 0.1625(5) 0.8213(4) 0.0910(19) Uani 1 1 d . U . . .
H13A H 0.091956 0.235347 0.812433 0.136 Uiso 1 1 calc R U . . .
H13B H 0.017642 0.134443 0.827396 0.136 Uiso 1 1 calc R U . . .
H13C H 0.106760 0.104626 0.757115 0.136 Uiso 1 1 calc R U . . .
C14 C 0.8941(3) 0.3139(3) 0.2576(3) 0.0283(7) Uani 1 1 d . . . . .
H14 H 0.970351 0.352787 0.320399 0.034 Uiso 1 1 calc R U . . .
C15 C 0.9635(3) 0.3789(4) 0.1317(3) 0.0378(9) Uani 1 1 d . . . . .
H15 H 1.051115 0.391520 0.186164 0.045 Uiso 1 1 calc R U . . .
C16 C 0.3757(4) 0.1830(3) 0.8431(3) 0.0339(8) Uani 1 1 d . . . . .
H16 H 0.340369 0.108347 0.784187 0.041 Uiso 1 1 calc R U . . .
C17 C 0.5213(4) 0.3113(3) 0.3113(4) 0.0436(10) Uani 1 1 d . . . . .
H17 H 0.567365 0.383253 0.323314 0.052 Uiso 1 1 calc R U . . .
C18 C 0.4029(4) 0.3395(3) 0.9906(3) 0.0336(8) Uani 1 1 d . . . . .
H18 H 0.391533 0.394425 1.052662 0.040 Uiso 1 1 calc R U . . .
C19 C 0.2083(4) 0.1828(4) 0.9242(4) 0.0597(13) Uani 1 1 d . U . . .
H19 H 0.194385 0.240223 0.988663 0.072 Uiso 1 1 calc R U . . .
C20 C 0.4778(3) 0.1381(3) 0.2944(3) 0.0330(8) Uani 1 1 d . . . . .
H20 H 0.485330 0.063270 0.292212 0.040 Uiso 1 1 calc R U . . .
C21 C 1.1483(4) 0.1994(4) 0.5575(3) 0.0506(10) Uani 1 1 d . U . . .
H21 H 1.208903 0.160533 0.586879 0.061 Uiso 1 1 calc R U . . .
C22 C 1.0612(3) 0.3315(3) 0.5173(3) 0.0342(8) Uani 1 1 d . . . . .
H22 H 1.050573 0.403869 0.514174 0.041 Uiso 1 1 calc R U . . .
C23' C 1.2903(5) 0.4055(5) 0.6246(4) 0.0424(10) Uani 0.75 1 d D U P E 1
H23' H 1.266365 0.472821 0.607798 0.051 Uiso 0.75 1 calc R U P E 1
C23 C 1.3127(16) 0.3484(16) 0.6433(13) 0.0462(14) Uani 0.25 1 d . U P E 2
H23 H 1.337680 0.282073 0.661563 0.055 Uiso 0.25 1 calc R U P E 2
C24 C 0.7540(3) 0.2480(3) 0.0891(3) 0.0384(9) Uani 1 1 d . . . . .
H24 H 0.713359 0.231266 0.013093 0.046 Uiso 1 1 calc R U . . .
C25 C 0.9343(4) 0.4972(4) 0.1431(5) 0.0636(13) Uani 1 1 d . . . . .
H25A H 0.850344 0.487140 0.087957 0.095 Uiso 1 1 calc R U . . .
H25B H 0.999186 0.540700 0.131510 0.095 Uiso 1 1 calc R U . . .
H25C H 0.934447 0.540026 0.217064 0.095 Uiso 1 1 calc R U . . .
C26 C 1.0221(3) 0.1537(3) 0.4950(3) 0.0375(9) Uani 1 1 d . . . . .
H26 H 0.979243 0.076729 0.472868 0.045 Uiso 1 1 calc R U . . .
C27 C 0.2228(6) 0.0735(5) 0.9424(5) 0.0873(17) Uani 1 1 d . U . . .
H27A H 0.227781 0.013221 0.876814 0.131 Uiso 1 1 calc R U . . .
H27B H 0.149246 0.046921 0.956157 0.131 Uiso 1 1 calc R U . . .
H27C H 0.300825 0.089595 1.006198 0.131 Uiso 1 1 calc R U . . .
C28 C 0.3946(4) 0.2848(3) 0.2838(3) 0.0399(9) Uani 1 1 d . . . . .
H28 H 0.336274 0.333743 0.274466 0.048 Uiso 1 1 calc R U . . .
C29 C 1.3835(4) 0.3636(3) 0.5730(3) 0.0410(9) Uani 1 1 d . . . . .
H29A H 1.401824 0.292343 0.580800 0.061 Uiso 0.75 1 calc R U P A 1
H29B H 1.462332 0.423039 0.609524 0.061 Uiso 0.75 1 calc R U P A 1
H29C H 1.347631 0.347960 0.494562 0.061 Uiso 0.75 1 calc R U P A 1
H29D H 1.396150 0.288263 0.528911 0.061 Uiso 0.25 1 calc R U P B 2
H29E H 1.466368 0.416342 0.620587 0.061 Uiso 0.25 1 calc R U P B 2
H29F H 1.333670 0.396200 0.523814 0.061 Uiso 0.25 1 calc R U P B 2
N1 N 0.6754(2) 0.2376(2) 0.6613(2) 0.0221(6) Uani 1 1 d . . . . .
N2 N 0.3669(3) 0.1733(3) 0.2719(3) 0.0353(7) Uani 1 1 d . . . . .
N3 N 0.8734(3) 0.3146(3) 0.1579(2) 0.0295(6) Uani 1 1 d . . . . .
N4 N 0.7388(2) 0.2410(2) 0.5290(2) 0.0223(6) Uani 1 1 d . . . . .
N5 N 0.4804(3) 0.2522(2) 0.8616(2) 0.0259(6) Uani 1 1 d . . . . .
N6 N 0.9678(3) 0.2378(2) 0.4698(2) 0.0264(6) Uani 1 1 d . . . . .
N7 N 0.3259(3) 0.2328(2) 0.9192(2) 0.0361(7) Uani 1 1 d . . . . .
N8 N 0.5746(3) 0.2199(2) 0.3198(2) 0.0257(6) Uani 1 1 d . . . . .
N9 N 1.1709(3) 0.3109(3) 0.5697(2) 0.0468(8) Uani 1 1 d . U . . .
N10 N 0.7945(3) 0.2519(2) 0.2566(2) 0.0258(6) Uani 1 1 d . . . . .
O1 O 0.7477(2) 0.07811(19) 0.33465(18) 0.0275(5) Uani 1 1 d . . . . .
O2 O 0.4648(2) 0.1137(2) 0.65611(18) 0.0316(5) Uani 1 1 d . . . . .
O3 O 0.6778(2) 0.1432(2) 0.81932(18) 0.0338(6) Uani 1 1 d . . . . .
O4 O 0.6395(2) 0.38232(18) 0.82409(17) 0.0272(5) Uani 1 1 d . . . . .
O5 O 0.7351(2) 0.54055(19) 0.82147(19) 0.0308(5) Uani 1 1 d . . . . .
O6 O 0.8089(2) 0.39932(18) 0.47211(17) 0.0256(5) Uani 1 1 d . . . . .
O7 O 0.8186(2) 0.54862(18) 0.62428(17) 0.0281(5) Uani 1 1 d . . . . .
V1 V 0.76932(5) 0.21679(4) 0.38505(4) 0.02066(14) Uani 1 1 d . . . . .
V2 V 0.58527(5) 0.20922(4) 0.75923(4) 0.02226(14) Uani 1 1 d . . . . .

loop_
_atom_site_aniso_label
_atom_site_aniso_U_11
_atom_site_aniso_U_22
_atom_site_aniso_U_33
_atom_site_aniso_U_23
_atom_site_aniso_U_13
_atom_site_aniso_U_12
V1 0.0240(3) 0.0192(3) 0.0188(3) 0.0058(2) 0.0113(2) 0.0004(2)
V2 0.0299(3) 0.0189(3) 0.0204(3) 0.0068(2) 0.0145(2) 0.0028(2)
O1 0.0298(13) 0.0227(12) 0.0269(11) 0.0049(10) 0.0142(10) 0.0002(10)
O4 0.0364(13) 0.0230(12) 0.0248(11) 0.0058(10) 0.0201(10) 0.0026(10)
O6 0.0368(13) 0.0207(11) 0.0231(11) 0.0084(9) 0.0176(10) 0.0020(10)
O7 0.0376(14) 0.0172(12) 0.0262(12) 0.0049(10) 0.0138(10) -0.0005(10)
O2 0.0356(14) 0.0302(13) 0.0245(12) 0.0044(10) 0.0162(10) -0.0057(11)
O5 0.0394(14) 0.0196(12) 0.0344(13) 0.0050(10) 0.0233(11) 0.0008(10)
O3 0.0475(15) 0.0369(14) 0.0296(12) 0.0192(11) 0.0220(12) 0.0165(12)
N1 0.0266(14) 0.0190(13) 0.0243(13) 0.0082(11) 0.0152(11) 0.0027(11)
N4 0.0285(15) 0.0196(13) 0.0203(13) 0.0065(11) 0.0134(11) 0.0021(11)
N6 0.0271(15) 0.0293(15) 0.0223(13) 0.0101(12) 0.0103(12) 0.0001(12)
N8 0.0278(15) 0.0251(14) 0.0289(14) 0.0127(12) 0.0146(12) 0.0048(12)
N10 0.0278(15) 0.0298(15) 0.0193(13) 0.0084(12) 0.0110(11) 0.0027(12)
N5 0.0358(16) 0.0185(13) 0.0239(13) 0.0043(11) 0.0181(12) 0.0012(12)
N3 0.0271(15) 0.0430(17) 0.0260(14) 0.0190(13) 0.0142(12) 0.0062(13)
N7 0.0425(18) 0.0268(15) 0.0364(16) -0.0005(13) 0.0296(15) -0.0041(13)
N2 0.0229(15) 0.0326(16) 0.0493(18) 0.0180(15) 0.0116(14) 0.0024(13)
C1 0.0232(16) 0.0171(15) 0.0204(15) 0.0059(12) 0.0098(13) 0.0009(13)
C4 0.0223(16) 0.0238(17) 0.0248(16) 0.0109(14) 0.0097(13) 0.0029(13)
C6 0.0332(18) 0.0207(16) 0.0243(16) 0.0088(13) 0.0179(14) 0.0061(14)
C8 0.0222(16) 0.0223(17) 0.0221(15) 0.0070(13) 0.0112(13) 0.0028(13)
C10 0.0238(16) 0.0175(15) 0.0239(15) 0.0079(13) 0.0102(13) 0.0021(13)
N9 0.0278(17) 0.0668(19) 0.0287(16) 0.0054(16) 0.0092(14) -0.0060(16)
C12 0.040(2) 0.0214(17) 0.0265(17) 0.0013(14) 0.0168(16) -0.0025(15)
C14 0.0299(18) 0.0368(19) 0.0239(16) 0.0155(15) 0.0140(14) 0.0053(15)
C16 0.043(2) 0.0248(18) 0.0308(18) 0.0010(15) 0.0245(17) -0.0030(16)
C18 0.045(2) 0.0253(18) 0.0275(17) 0.0011(15) 0.0218(16) 0.0019(16)
C20 0.0265(18) 0.0262(18) 0.045(2) 0.0143(16) 0.0132(16) 0.0013(15)
C22 0.0288(19) 0.039(2) 0.0254(17) 0.0051(15) 0.0113(15) -0.0092(16)
C24 0.032(2) 0.057(2) 0.0222(17) 0.0162(17) 0.0071(15) -0.0002(18)
C26 0.030(2) 0.043(2) 0.042(2) 0.0232(18) 0.0106(17) 0.0075(17)
C28 0.035(2) 0.032(2) 0.059(2) 0.0262(19) 0.0159(19) 0.0102(17)
C29 0.030(2) 0.042(2) 0.047(2) 0.0148(19) 0.0146(17) 0.0023(17)
C15 0.0294(19) 0.060(3) 0.0356(19) 0.0294(19) 0.0160(16) 0.0050(18)
C2 0.032(2) 0.052(2) 0.0231(17) 0.0130(17) 0.0089(15) -0.0038(17)
C17 0.032(2) 0.036(2) 0.071(3) 0.032(2) 0.018(2) 0.0049(17)
C9 0.033(2) 0.039(2) 0.088(3) 0.018(2) 0.024(2) 0.0014(18)
C19 0.061(3) 0.045(2) 0.068(3) -0.001(2) 0.051(2) -0.011(2)
C5 0.040(2) 0.105(4) 0.034(2) 0.027(2) 0.0214(19) -0.001(2)
C21 0.036(2) 0.080(2) 0.043(2) 0.032(2) 0.0126(19) 0.024(2)
C11 0.0438(19) 0.049(2) 0.0412(18) 0.0020(16) 0.0116(16) -0.0103(16)
C23' 0.037(2) 0.041(2) 0.0365(19) 0.0078(17) 0.0112(17) -0.0075(18)
C3 0.066(3) 0.051(3) 0.085(3) 0.003(3) 0.054(3) -0.011(2)
C25 0.053(3) 0.071(3) 0.098(4) 0.060(3) 0.037(3) 0.015(2)
C13 0.057(3) 0.101(4) 0.075(3) -0.013(3) 0.039(3) -0.021(3)
C27 0.097(3) 0.068(3) 0.106(4) 0.022(3) 0.071(3) -0.014(3)
C7 0.036(3) 0.066(3) 0.156(5) 0.019(3) 0.018(3) 0.005(2)
C23 0.040(2) 0.044(2) 0.038(2) 0.006(2) 0.011(2) -0.009(2)

loop_
_atom_type_symbol
_atom_type_description
_atom_type_scat_dispersion_real
_atom_type_scat_dispersion_imag
_atom_type_scat_source
C C 0.0033 0.0016 'International Tables Vol C Tables 4.2.6.8 and 6.1.1.4'
H H 0.0000 0.0000 'International Tables Vol C Tables 4.2.6.8 and 6.1.1.4'
N N 0.0061 0.0033 'International Tables Vol C Tables 4.2.6.8 and 6.1.1.4'
O O 0.0106 0.0060 'International Tables Vol C Tables 4.2.6.8 and 6.1.1.4'
V V 0.3005 0.5294 'International Tables Vol C Tables 4.2.6.8 and 6.1.1.4'

loop_
_geom_angle_atom_site_label_1
_geom_angle_atom_site_label_2
_geom_angle_atom_site_label_3
_geom_angle
_geom_angle_site_symmetry_1
_geom_angle_site_symmetry_3
O1 V1 O6 172.46(10) . .
O1 V1 N4 97.84(11) . .
O1 V1 N6 92.35(11) . .
O1 V1 N8 95.16(11) . .
O1 V1 N10 101.34(11) . .
O6 V1 N6 83.29(10) . .
N4 V1 O6 76.08(9) . .
N4 V1 N6 89.87(10) . .
N4 V1 N8 85.13(10) . .
N4 V1 N10 160.33(10) . .
N8 V1 O6 88.81(10) . .
N8 V1 N6 171.48(10) . .
N10 V1 O6 85.12(9) . .
N10 V1 N6 93.67(10) . .
N10 V1 N8 88.81(10) . .
O4 V2 N1 76.61(9) . .
O4 V2 N5 81.05(9) . .
O2 V2 O4 134.95(11) . .
O2 V2 N1 94.58(11) . .
O2 V2 N5 92.69(11) . .
O3 V2 O4 116.22(12) . .
O3 V2 O2 108.83(13) . .
O3 V2 N1 102.31(11) . .
O3 V2 N5 98.27(11) . .
N1 V2 N5 154.61(10) . .
C8 O4 V2 122.09(19) . .
C4 O6 V1 119.57(19) . .
C6 N1 V2 136.8(2) . .
C6 N1 C10 106.6(3) . .
C10 N1 V2 115.7(2) . .
C1 N4 V1 116.19(19) . .
C6 N4 V1 136.2(2) . .
C6 N4 C1 106.9(2) . .
C22 N6 V1 130.0(2) . .
C22 N6 C26 105.9(3) . .
C26 N6 V1 123.8(2) . .
C20 N8 V1 126.1(2) . .
C20 N8 C17 104.7(3) . .
C17 N8 V1 128.5(2) . .
C14 N10 V1 129.4(2) . .
C14 N10 C2 105.4(3) . .
C2 N10 V1 125.3(2) . .
C12 N5 V2 131.1(2) . .
C16 N5 V2 122.9(2) . .
C16 N5 C12 106.0(3) . .
C14 N3 C24 106.9(3) . .
C14 N3 C15 125.2(3) . .
C24 N3 C15 127.9(3) . .
C16 N7 C18 108.0(3) . .
C16 N7 C19 126.2(3) . .
C18 N7 C19 125.9(3) . .
C20 N2 C28 107.0(3) . .
C20 N2 C9 123.9(3) . .
C28 N2 C9 129.1(3) . .
N4 C1 C4 115.5(3) . .
N4 C1 C10 107.4(3) . .
C10 C1 C4 136.9(3) . .
O6 C4 C1 112.6(3) . .
O7 C4 O6 124.5(3) . .
O7 C4 C1 122.8(3) . .
N1 C6 H6 124.3 . .
N4 C6 N1 111.5(3) . .
N4 C6 H6 124.3 . .
O4 C8 C10 111.6(3) . .
O5 C8 O4 123.7(3) . .
O5 C8 C10 124.7(3) . .
N1 C10 C1 107.6(3) . .
N1 C10 C8 113.8(3) . .
C1 C10 C8 138.5(3) . .
C22 N9 C21 107.4(3) . .
C22 N9 C23' 119.2(4) . .
C22 N9 C23 152.7(9) . .
C21 N9 C23' 133.3(4) . .
C21 N9 C23 99.8(8) . .
N5 C12 H12 125.3 . .
C18 C12 N5 109.4(3) . .
C18 C12 H12 125.3 . .
N10 C14 N3 111.3(3) . .
N10 C14 H14 124.3 . .
N3 C14 H14 124.3 . .
N5 C16 N7 110.6(3) . .
N5 C16 H16 124.7 . .
N7 C16 H16 124.7 . .
N7 C18 H18 127.0 . .
C12 C18 N7 106.0(3) . .
C12 C18 H18 127.0 . .
N8 C20 N2 111.8(3) . .
N8 C20 H20 124.1 . .
N2 C20 H20 124.1 . .
N6 C22 H22 124.4 . .
N9 C22 N6 111.3(3) . .
N9 C22 H22 124.4 . .
N3 C24 H24 126.5 . .
C2 C24 N3 106.9(3) . .
C2 C24 H24 126.5 . .
N6 C26 H26 125.8 . .
C21 C26 N6 108.3(4) . .
C21 C26 H26 125.8 . .
N2 C28 H28 127.0 . .
C17 C28 N2 106.0(3) . .
C17 C28 H28 127.0 . .
H29A C29 H29B 109.5 . .
H29A C29 H29C 109.5 . .
H29B C29 H29C 109.5 . .
H29D C29 H29E 109.5 . .
H29D C29 H29F 109.5 . .
H29E C29 H29F 109.5 . .
C23' C29 H29A 109.5 . .
C23' C29 H29B 109.5 . .
C23' C29 H29C 109.5 . .
C23 C29 H29D 109.5 . .
C23 C29 H29E 109.5 . .
C23 C29 H29F 109.5 . .
N3 C15 H15 107.9 . .
N3 C15 C5 110.6(3) . .
N3 C15 C25 110.9(3) . .
C5 C15 H15 107.9 . .
C5 C15 C25 111.6(4) . .
C25 C15 H15 107.9 . .
N10 C2 H2 125.3 . .
C24 C2 N10 109.5(3) . .
C24 C2 H2 125.3 . .
N8 C17 H17 124.7 . .
C28 C17 N8 110.6(3) . .
C28 C17 H17 124.7 . .
N2 C9 H9 108.0 . .
N2 C9 C3 108.2(4) . .
C3 C9 H9 108.0 . .
C7 C9 N2 110.3(4) . .
C7 C9 H9 108.0 . .
C7 C9 C3 114.1(5) . .
N7 C19 H19 108.1 . .
N7 C19 C13 109.9(4) . .
N7 C19 C27 110.0(4) . .
C13 C19 H19 108.1 . .
C13 C19 C27 112.6(5) . .
C27 C19 H19 108.1 . .
C15 C5 H5A 109.5 . .
C15 C5 H5B 109.5 . .
C15 C5 H5C 109.5 . .
H5A C5 H5B 109.5 . .
H5A C5 H5C 109.5 . .
H5B C5 H5C 109.5 . .
N9 C21 C26 107.1(3) . .
N9 C21 H21 126.5 . .
C26 C21 H21 126.5 . .
H11A C11 H11B 109.5 . .
H11A C11 H11C 109.5 . .
H11B C11 H11C 109.5 . .
H11D C11 H11E 109.5 . .
H11D C11 H11F 109.5 . .
H11E C11 H11F 109.5 . .
C23' C11 H11A 109.5 . .
C23' C11 H11B 109.5 . .
C23' C11 H11C 109.5 . .
C23 C11 H11D 109.5 . .
C23 C11 H11E 109.5 . .
C23 C11 H11F 109.5 . .
N9 C23' H23' 107.3 . .
C29 C23' N9 108.7(4) . .
C29 C23' H23' 107.3 . .
C11 C23' N9 108.6(4) . .
C11 C23' C29 117.2(4) . .
C11 C23' H23' 107.3 . .
C9 C3 H3A 109.5 . .
C9 C3 H3B 109.5 . .
C9 C3 H3C 109.5 . .
H3A C3 H3B 109.5 . .
H3A C3 H3C 109.5 . .
H3B C3 H3C 109.5 . .
C15 C25 H25A 109.5 . .
C15 C25 H25B 109.5 . .
C15 C25 H25C 109.5 . .
H25A C25 H25B 109.5 . .
H25A C25 H25C 109.5 . .
H25B C25 H25C 109.5 . .
C19 C13 H13A 109.5 . .
C19 C13 H13B 109.5 . .
C19 C13 H13C 109.5 . .
H13A C13 H13B 109.5 . .
H13A C13 H13C 109.5 . .
H13B C13 H13C 109.5 . .
C19 C27 H27A 109.5 . .
C19 C27 H27B 109.5 . .
C19 C27 H27C 109.5 . .
H27A C27 H27B 109.5 . .
H27A C27 H27C 109.5 . .
H27B C27 H27C 109.5 . .
C9 C7 H7A 109.5 . .
C9 C7 H7B 109.5 . .
C9 C7 H7C 109.5 . .
H7A C7 H7B 109.5 . .
H7A C7 H7C 109.5 . .
H7B C7 H7C 109.5 . .
N9 C23 H23 107.2 . .
C29 C23 N9 106.4(11) . .
C29 C23 H23 107.2 . .
C11 C23 N9 109.9(12) . .
C11 C23 C29 118.3(12) . .
C11 C23 H23 107.2 . .

loop_
_geom_bond_atom_site_label_1
_geom_bond_atom_site_label_2
_geom_bond_distance
_geom_bond_site_symmetry_2
V1 O1 1.604(2) .
V1 O6 2.119(2) .
V1 N4 2.079(2) .
V1 N6 2.127(3) .
V1 N8 2.112(3) .
V1 N10 2.110(3) .
V2 O4 2.005(2) .
V2 O2 1.627(2) .
V2 O3 1.610(2) .
V2 N1 2.072(3) .
V2 N5 2.096(3) .
O4 C8 1.312(4) .
O6 C4 1.300(4) .
O7 C4 1.230(4) .
O5 C8 1.222(4) .
N1 C6 1.342(4) .
N1 C10 1.376(4) .
N4 C1 1.377(4) .
N4 C6 1.333(4) .
N6 C22 1.331(4) .
N6 C26 1.370(4) .
N8 C20 1.315(4) .
N8 C17 1.371(4) .
N10 C14 1.325(4) .
N10 C2 1.387(4) .
N5 C12 1.381(4) .
N5 C16 1.320(4) .
N3 C14 1.349(4) .
N3 C24 1.373(4) .
N3 C15 1.481(4) .
N7 C16 1.342(4) .
N7 C18 1.371(4) .
N7 C19 1.472(5) .
N2 C20 1.346(4) .
N2 C28 1.365(5) .
N2 C9 1.492(5) .
C1 C4 1.493(4) .
C1 C10 1.382(4) .
C6 H6 0.9500 .
C8 C10 1.488(4) .
N9 C22 1.327(5) .
N9 C21 1.358(6) .
N9 C23' 1.515(6) .
N9 C23 1.534(17) .
C12 H12 0.9500 .
C12 C18 1.351(5) .
C14 H14 0.9500 .
C16 H16 0.9500 .
C18 H18 0.9500 .
C20 H20 0.9500 .
C22 H22 0.9500 .
C24 H24 0.9500 .
C24 C2 1.347(5) .
C26 H26 0.9500 .
C26 C21 1.364(5) .
C28 H28 0.9500 .
C28 C17 1.345(5) .
C29 H29A 0.9800 .
C29 H29B 0.9800 .
C29 H29C 0.9800 .
C29 H29D 0.9800 .
C29 H29E 0.9800 .
C29 H29F 0.9800 .
C29 C23' 1.488(6) .
C29 C23 1.513(18) .
C15 H15 1.0000 .
C15 C5 1.508(5) .
C15 C25 1.524(6) .
C2 H2 0.9500 .
C17 H17 0.9500 .
C9 H9 1.0000 .
C9 C3 1.527(6) .
C9 C7 1.482(5) .
C19 H19 1.0000 .
C19 C13 1.509(7) .
C19 C27 1.512(7) .
C5 H5A 0.9800 .
C5 H5B 0.9800 .
C5 H5C 0.9800 .
C21 H21 0.9500 .
C11 H11A 0.9800 .
C11 H11B 0.9800 .
C11 H11C 0.9800 .
C11 H11D 0.9800 .
C11 H11E 0.9800 .
C11 H11F 0.9800 .
C11 C23' 1.469(5) .
C11 C23 1.425(17) .
C23' H23' 1.0000 .
C3 H3A 0.9800 .
C3 H3B 0.9800 .
C3 H3C 0.9800 .
C25 H25A 0.9800 .
C25 H25B 0.9800 .
C25 H25C 0.9800 .
C13 H13A 0.9800 .
C13 H13B 0.9800 .
C13 H13C 0.9800 .
C27 H27A 0.9800 .
C27 H27B 0.9800 .
C27 H27C 0.9800 .
C7 H7A 0.9800 .
C7 H7B 0.9800 .
C7 H7C 0.9800 .
C23 H23 1.0000 .

loop_
_geom_torsion_atom_site_label_1
_geom_torsion_atom_site_label_2
_geom_torsion_atom_site_label_3
_geom_torsion_atom_site_label_4
_geom_torsion
_geom_torsion_site_symmetry_1
_geom_torsion_site_symmetry_2
_geom_torsion_site_symmetry_3
_geom_torsion_site_symmetry_4
V1 O6 C4 O7 179.5(2) . . . .
V1 O6 C4 C1 -0.3(3) . . . .
V1 N4 C1 C4 -2.4(3) . . . .
V1 N4 C1 C10 173.1(2) . . . .
V1 N4 C6 N1 -170.6(2) . . . .
V1 N6 C22 N9 174.7(2) . . . .
V1 N6 C26 C21 -174.7(2) . . . .
V1 N8 C20 N2 169.8(2) . . . .
V1 N8 C17 C28 -168.9(3) . . . .
V1 N10 C14 N3 179.3(2) . . . .
V1 N10 C2 C24 -178.6(3) . . . .
V2 O4 C8 O5 -179.0(2) . . . .
V2 O4 C8 C10 1.7(3) . . . .
V2 N1 C6 N4 168.3(2) . . . .
V2 N1 C10 C1 -170.7(2) . . . .
V2 N1 C10 C8 5.9(3) . . . .
V2 N5 C12 C18 178.1(2) . . . .
V2 N5 C16 N7 -178.4(2) . . . .
O4 C8 C10 N1 -4.9(4) . . . .
O4 C8 C10 C1 170.1(4) . . . .
O5 C8 C10 N1 175.8(3) . . . .
O5 C8 C10 C1 -9.2(6) . . . .
N4 C1 C4 O6 1.8(4) . . . .
N4 C1 C4 O7 -178.1(3) . . . .
N4 C1 C10 N1 -0.7(3) . . . .
N4 C1 C10 C8 -175.9(3) . . . .
N6 C26 C21 N9 -0.3(4) . . . .
N5 C12 C18 N7 0.3(4) . . . .
N3 C24 C2 N10 -1.1(5) . . . .
N2 C28 C17 N8 -1.5(5) . . . .
C1 N4 C6 N1 -0.8(4) . . . .
C4 C1 C10 N1 173.3(3) . . . .
C4 C1 C10 C8 -1.9(7) . . . .
C6 N1 C10 C1 0.3(3) . . . .
C6 N1 C10 C8 176.8(3) . . . .
C6 N4 C1 C4 -174.6(3) . . . .
C6 N4 C1 C10 0.9(3) . . . .
C10 N1 C6 N4 0.3(4) . . . .
C10 C1 C4 O6 -171.9(3) . . . .
C10 C1 C4 O7 8.3(6) . . . .
C12 N5 C16 N7 0.4(4) . . . .
C14 N10 C2 C24 0.7(4) . . . .
C14 N3 C24 C2 1.1(4) . . . .
C14 N3 C15 C5 141.8(4) . . . .
C14 N3 C15 C25 -93.9(4) . . . .
C16 N5 C12 C18 -0.4(4) . . . .
C16 N7 C18 C12 -0.1(4) . . . .
C16 N7 C19 C13 -61.1(6) . . . .
C16 N7 C19 C27 63.4(6) . . . .
C18 N7 C16 N5 -0.2(4) . . . .
C18 N7 C19 C13 117.7(5) . . . .
C18 N7 C19 C27 -117.8(4) . . . .
C20 N8 C17 C28 1.4(4) . . . .
C20 N2 C28 C17 0.9(4) . . . .
C20 N2 C9 C3 61.6(5) . . . .
C20 N2 C9 C7 -173.0(4) . . . .
C22 N6 C26 C21 -0.2(4) . . . .
C22 N9 C21 C26 0.8(4) . . . .
C22 N9 C23' C29 -119.0(4) . . . .
C22 N9 C23' C11 112.5(5) . . . .
C22 N9 C23 C29 -75.0(18) . . . .
C22 N9 C23 C11 54(2) . . . .
C24 N3 C14 N10 -0.7(4) . . . .
C24 N3 C15 C5 -40.1(5) . . . .
C24 N3 C15 C25 84.2(5) . . . .
C26 N6 C22 N9 0.8(4) . . . .
C28 N2 C20 N8 -0.1(4) . . . .
C28 N2 C9 C3 -118.5(4) . . . .
C28 N2 C9 C7 6.9(7) . . . .
C15 N3 C14 N10 177.8(3) . . . .
C15 N3 C24 C2 -177.3(3) . . . .
C2 N10 C14 N3 0.0(4) . . . .
C17 N8 C20 N2 -0.8(4) . . . .
C9 N2 C20 N8 179.9(3) . . . .
C9 N2 C28 C17 -179.0(4) . . . .
C19 N7 C16 N5 178.8(4) . . . .
C19 N7 C18 C12 -179.1(4) . . . .
C21 N9 C22 N6 -1.0(4) . . . .
C21 N9 C23' C29 58.3(6) . . . .
C21 N9 C23' C11 -70.1(6) . . . .
C21 N9 C23 C29 110.2(10) . . . .
C21 N9 C23 C11 -120.6(11) . . . .
C23' N9 C22 N6 177.0(3) . . . .
C23' N9 C21 C26 -176.8(4) . . . .
C23 N9 C22 N6 -175.6(15) . . . .
C23 N9 C21 C26 178.3(7) . . . .
